data_7046181
loop_
_publ_author_name
'Plajer, Alex J.'
'Colebatch, Annie L.'
'Enders, Markus'
'Garc\'ia-Romero, \'Alvaro'
'Bond, Andrew D.'
'Garc\'ia-Rodr\'iguez, Ra\'ul'
'Wright, Dominic S.'

_publ_section_title
;
 The coordination chemistry of the neutral tris-2-pyridyl silicon ligand
 [PhSi(6-Me-2-py)<sub>3</sub>].
;
_journal_issue 20
_journal_name_full 'Dalton transactions (Cambridge, England : 2003)'
_journal_page_first 7036
_journal_page_last 7043
_journal_paper_doi 10.1039/c8dt01332b
_journal_volume 47
_journal_year 2018
_chemical_formula_moiety 'C24 H23 N3 Si'
_chemical_formula_sum 'C24 H23 N3 Si'
_chemical_formula_weight 381.54
_space_group_crystal_system monoclinic
_space_group_IT_number 14
_space_group_name_Hall '-P 2ybc'
_space_group_name_H-M_alt 'P 1 21/c 1'
_symmetry_space_group_name_Hall '-P 2ybc'
_symmetry_space_group_name_H-M 'P 1 21/c 1'
_atom_sites_solution_hydrogens geom
_audit_creation_method SHELXL-2018/1
_audit_update_record
;
2018-03-29 deposited with the CCDC.
2018-05-01 downloaded from the CCDC.
;
_cell_angle_alpha 90
_cell_angle_beta 91.9160(10)
_cell_angle_gamma 90
_cell_formula_units_Z 4
_cell_length_a 10.5199(3)
_cell_length_b 10.5173(3)
_cell_length_c 18.7496(5)
_cell_measurement_reflns_used 7564
_cell_measurement_temperature 180(2)
_cell_measurement_theta_max 66.57
_cell_measurement_theta_min 4.20
_cell_volume 2073.31(10)
_computing_cell_refinement 'SAINT (Bruker, 2014)'
_computing_data_collection 'APEX2 (Bruker, 2014)'
_computing_data_reduction SAINT
_computing_molecular_graphics 'Mercury (Macrae et al., 2008)'
_computing_publication_material SHELXL
_computing_structure_refinement 'SHELXL (Sheldrick, 2015)'
_computing_structure_solution 'SHELXT (Sheldrick, 2015)'
_diffrn_ambient_temperature 180(2)
_diffrn_measured_fraction_theta_full 0.993
_diffrn_measured_fraction_theta_max 0.993
_diffrn_measurement_device_type 'Bruker D8-QUEST PHOTON-100'
_diffrn_measurement_method '\w and \f-scans'
_diffrn_radiation_type CuK\a
_diffrn_radiation_wavelength 1.54178
_diffrn_reflns_av_R_equivalents 0.0397
_diffrn_reflns_av_unetI/netI 0.0364
_diffrn_reflns_Laue_measured_fraction_full 0.993
_diffrn_reflns_Laue_measured_fraction_max 0.993
_diffrn_reflns_limit_h_max 12
_diffrn_reflns_limit_h_min -12
_diffrn_reflns_limit_k_max 12
_diffrn_reflns_limit_k_min -12
_diffrn_reflns_limit_l_max 22
_diffrn_reflns_limit_l_min -21
_diffrn_reflns_number 13684
_diffrn_reflns_point_group_measured_fraction_full 0.993
_diffrn_reflns_point_group_measured_fraction_max 0.993
_diffrn_reflns_theta_full 66.571
_diffrn_reflns_theta_max 66.571
_diffrn_reflns_theta_min 4.205
_diffrn_source 'Incoatec I\mS Cu microsource'
_exptl_absorpt_coefficient_mu 1.092
_exptl_absorpt_correction_T_max 0.7528
_exptl_absorpt_correction_T_min 0.6336
_exptl_absorpt_correction_type multi-scan
_exptl_absorpt_process_details 'SADABS (Bruker, 2014)'
_exptl_crystal_colour colourless
_exptl_crystal_density_diffrn 1.222
_exptl_crystal_description block
_exptl_crystal_F_000 808
_exptl_crystal_size_max 0.330
_exptl_crystal_size_mid 0.220
_exptl_crystal_size_min 0.200
_refine_diff_density_max 0.360
_refine_diff_density_min -0.345
_refine_diff_density_rms 0.047
_refine_ls_extinction_method none
_refine_ls_goodness_of_fit_ref 1.048
_refine_ls_hydrogen_treatment constr
_refine_ls_matrix_type full
_refine_ls_number_parameters 256
_refine_ls_number_reflns 3646
_refine_ls_number_restraints 0
_refine_ls_restrained_S_all 1.048
_refine_ls_R_factor_all 0.0534
_refine_ls_R_factor_gt 0.0422
_refine_ls_shift/su_max 0.000
_refine_ls_shift/su_mean 0.000
_refine_ls_structure_factor_coef Fsqd
_refine_ls_weighting_details 'w=1/[\s^2^(Fo^2^)+(0.0504P)^2^+1.0665P] where P=(Fo^2^+2Fc^2^)/3'
_refine_ls_weighting_scheme calc
_refine_ls_wR_factor_gt 0.1052
_refine_ls_wR_factor_ref 0.1114
_reflns_Friedel_coverage 0.000
_reflns_number_gt 3041
_reflns_number_total 3646
_reflns_threshold_expression 'I > 2\s(I)'
_cod_data_source_file c8dt01332b2.cif
_cod_data_source_block 1
_cod_depositor_comments 'Adding full bibliography for 7046180--7046185.cif.'
_cod_database_code 7046181
_cambridge_user_name 'Alex Plajer'
_cambridge_user_crsid ajp233
_cambridge_supervisor_name 'Dominic Wright'
_cambridge_supervisor_crsid dsw1000
_cambridge_crystallographer_name 'Andrew Bond'
_cambridge_crystallographer_crsid adb29
_cambridge_sample_id AP_028
_cambridge_data_id DW_B1_0211
_shelx_space_group_comment
;
The symmetry employed for this shelxl refinement is uniquely defined
by the following loop, which should always be used as a source of
symmetry information in preference to the above space-group names.
They are only intended as comments.
;
_shelx_estimated_absorpt_t_min 0.714
_shelx_estimated_absorpt_t_max 0.811

loop_
_space_group_symop_operation_xyz
'x, y, z'
'-x, y+1/2, -z+1/2'
'-x, -y, -z'
'x, -y-1/2, z-1/2'

loop_
_atom_site_label
_atom_site_type_symbol
_atom_site_fract_x
_atom_site_fract_y
_atom_site_fract_z
_atom_site_U_iso_or_equiv
_atom_site_adp_type
_atom_site_occupancy
_atom_site_site_symmetry_order
_atom_site_calc_flag
_atom_site_refinement_flags_posn
_atom_site_refinement_flags_adp
Si1 Si 0.66272(4) 0.34310(5) 0.42624(3) 0.02210(15) Uani 1 1 d . .
N1 N 0.81603(15) 0.55297(15) 0.44009(9) 0.0300(4) Uani 1 1 d . .
N2 N 0.46237(14) 0.34429(15) 0.32918(8) 0.0267(4) Uani 1 1 d . .
N3 N 0.65727(17) 0.16828(16) 0.53407(9) 0.0341(4) Uani 1 1 d . .
C1 C 0.75697(17) 0.46473(17) 0.47970(11) 0.0249(4) Uani 1 1 d . .
C2 C 0.77050(18) 0.4621(2) 0.55356(11) 0.0306(5) Uani 1 1 d . .
H2A H 0.727647 0.399504 0.580297 0.037 Uiso 1 1 calc R U
C3 C 0.8472(2) 0.5516(2) 0.58780(12) 0.0375(5) Uani 1 1 d . .
H3A H 0.858526 0.550796 0.638274 0.045 Uiso 1 1 calc R U
C4 C 0.90656(19) 0.6417(2) 0.54762(13) 0.0375(5) Uani 1 1 d . .
H4A H 0.959281 0.704216 0.570110 0.045 Uiso 1 1 calc R U
C5 C 0.88898(18) 0.64062(19) 0.47394(13) 0.0334(5) Uani 1 1 d . .
C6 C 0.9518(2) 0.7367(2) 0.42794(16) 0.0554(7) Uani 1 1 d . .
H6A H 0.895293 0.757457 0.386995 0.083 Uiso 1 1 calc R U
H6B H 1.031668 0.701666 0.410943 0.083 Uiso 1 1 calc R U
H6C H 0.969740 0.813914 0.455767 0.083 Uiso 1 1 calc R U
C7 C 0.54486(17) 0.42469(18) 0.36371(10) 0.0241(4) Uani 1 1 d . .
C8 C 0.54159(19) 0.55512(19) 0.35216(11) 0.0295(4) Uani 1 1 d . .
H8A H 0.599531 0.609489 0.377351 0.035 Uiso 1 1 calc R U
C9 C 0.45283(19) 0.6053(2) 0.30344(11) 0.0332(5) Uani 1 1 d . .
H9A H 0.450188 0.694002 0.294061 0.040 Uiso 1 1 calc R U
C10 C 0.36891(19) 0.5240(2) 0.26905(11) 0.0320(5) Uani 1 1 d . .
H10A H 0.306888 0.556180 0.235765 0.038 Uiso 1 1 calc R U
C11 C 0.37539(17) 0.3940(2) 0.28335(10) 0.0281(4) Uani 1 1 d . .
C12 C 0.2829(2) 0.3031(2) 0.24786(13) 0.0404(5) Uani 1 1 d . .
H12A H 0.262095 0.235339 0.281404 0.061 Uiso 1 1 calc R U
H12B H 0.321143 0.265879 0.205731 0.061 Uiso 1 1 calc R U
H12C H 0.205073 0.348803 0.233304 0.061 Uiso 1 1 calc R U
C13 C 0.57848(18) 0.23512(17) 0.48906(10) 0.0256(4) Uani 1 1 d . .
C14 C 0.44710(19) 0.22503(19) 0.49175(12) 0.0323(5) Uani 1 1 d . .
H14A H 0.393532 0.273231 0.460182 0.039 Uiso 1 1 calc R U
C15 C 0.3953(2) 0.1438(2) 0.54103(13) 0.0400(5) Uani 1 1 d . .
H15A H 0.305653 0.135271 0.543560 0.048 Uiso 1 1 calc R U
C16 C 0.4749(2) 0.0757(2) 0.58624(12) 0.0412(6) Uani 1 1 d . .
H16A H 0.440833 0.018932 0.620101 0.049 Uiso 1 1 calc R U
C17 C 0.6054(2) 0.0904(2) 0.58204(12) 0.0389(5) Uani 1 1 d . .
C18 C 0.6959(3) 0.0182(3) 0.63029(16) 0.0689(9) Uani 1 1 d . .
H18A H 0.757135 0.077345 0.652752 0.103 Uiso 1 1 calc R U
H18B H 0.741479 -0.044916 0.602411 0.103 Uiso 1 1 calc R U
H18C H 0.648431 -0.024985 0.667281 0.103 Uiso 1 1 calc R U
C19 C 0.77847(17) 0.25266(18) 0.37109(11) 0.0269(4) Uani 1 1 d . .
C20 C 0.8194(2) 0.3068(2) 0.30839(12) 0.0379(5) Uani 1 1 d . .
H20A H 0.783874 0.385642 0.292990 0.045 Uiso 1 1 calc R U
C21 C 0.9106(2) 0.2492(2) 0.26758(14) 0.0487(6) Uani 1 1 d . .
H21A H 0.936477 0.288212 0.224709 0.058 Uiso 1 1 calc R U
C22 C 0.9636(2) 0.1355(2) 0.28933(14) 0.0449(6) Uani 1 1 d . .
H22A H 1.026359 0.095831 0.261604 0.054 Uiso 1 1 calc R U
C23 C 0.9258(2) 0.0797(2) 0.35101(14) 0.0412(6) Uani 1 1 d . .
H23A H 0.962317 0.001092 0.365957 0.049 Uiso 1 1 calc R U
C24 C 0.83344(18) 0.13767(19) 0.39234(12) 0.0323(5) Uani 1 1 d . .
H24A H 0.808163 0.098204 0.435184 0.039 Uiso 1 1 calc R U

loop_
_atom_site_aniso_label
_atom_site_aniso_U_11
_atom_site_aniso_U_22
_atom_site_aniso_U_33
_atom_site_aniso_U_23
_atom_site_aniso_U_13
_atom_site_aniso_U_12
Si1 0.0213(3) 0.0213(3) 0.0236(3) 0.0012(2) -0.0017(2) -0.00292(19)
N1 0.0229(8) 0.0276(9) 0.0391(10) 0.0036(8) -0.0035(7) -0.0033(6)
N2 0.0239(8) 0.0302(9) 0.0258(8) -0.0019(7) -0.0012(7) 0.0002(6)
N3 0.0400(10) 0.0311(9) 0.0307(9) 0.0047(8) -0.0070(8) -0.0079(7)
C1 0.0184(9) 0.0243(9) 0.0319(11) -0.0011(8) 0.0008(8) 0.0004(7)
C2 0.0255(10) 0.0347(11) 0.0317(11) -0.0037(9) 0.0026(8) -0.0040(8)
C3 0.0310(11) 0.0475(13) 0.0336(12) -0.0124(10) -0.0025(9) -0.0014(9)
C4 0.0258(10) 0.0313(11) 0.0548(15) -0.0129(11) -0.0063(10) -0.0037(8)
C5 0.0216(9) 0.0260(10) 0.0523(14) 0.0024(10) -0.0051(9) -0.0005(8)
C6 0.0403(13) 0.0423(14) 0.083(2) 0.0219(14) -0.0100(13) -0.0154(11)
C7 0.0207(9) 0.0287(10) 0.0230(9) 0.0005(8) 0.0022(7) -0.0005(7)
C8 0.0281(10) 0.0281(10) 0.0322(11) 0.0019(9) -0.0013(8) -0.0025(8)
C9 0.0322(11) 0.0298(11) 0.0374(12) 0.0086(9) 0.0015(9) 0.0024(8)
C10 0.0265(10) 0.0422(12) 0.0270(11) 0.0065(9) -0.0011(8) 0.0056(9)
C11 0.0223(9) 0.0373(11) 0.0247(10) -0.0015(9) 0.0007(8) 0.0018(8)
C12 0.0320(11) 0.0463(13) 0.0422(13) -0.0063(11) -0.0095(10) 0.0013(10)
C13 0.0312(10) 0.0208(9) 0.0248(10) -0.0029(8) -0.0002(8) -0.0052(8)
C14 0.0322(11) 0.0256(10) 0.0394(12) -0.0016(9) 0.0071(9) -0.0009(8)
C15 0.0402(12) 0.0341(12) 0.0467(14) -0.0039(11) 0.0181(10) -0.0065(9)
C16 0.0634(15) 0.0293(11) 0.0320(12) -0.0018(10) 0.0170(11) -0.0130(10)
C17 0.0580(14) 0.0303(11) 0.0280(11) 0.0030(9) -0.0048(10) -0.0099(10)
C18 0.088(2) 0.0652(18) 0.0517(17) 0.0284(15) -0.0242(16) -0.0160(16)
C19 0.0220(9) 0.0276(10) 0.0309(11) -0.0024(8) -0.0027(8) -0.0049(7)
C20 0.0386(12) 0.0368(12) 0.0386(12) 0.0041(10) 0.0072(10) 0.0067(9)
C21 0.0474(14) 0.0522(15) 0.0474(15) 0.0029(12) 0.0169(12) 0.0039(11)
C22 0.0316(12) 0.0433(13) 0.0604(16) -0.0127(12) 0.0099(11) 0.0006(10)
C23 0.0288(11) 0.0287(11) 0.0656(16) -0.0065(11) -0.0053(11) 0.0014(9)
C24 0.0269(10) 0.0287(10) 0.0407(12) 0.0000(9) -0.0050(9) -0.0029(8)

loop_
_atom_type_symbol
_atom_type_description
_atom_type_scat_dispersion_real
_atom_type_scat_dispersion_imag
_atom_type_scat_source
C C 0.0181 0.0091 'International Tables Vol C Tables 4.2.6.8 and 6.1.1.4'
H H 0.0000 0.0000 'International Tables Vol C Tables 4.2.6.8 and 6.1.1.4'
N N 0.0311 0.0180 'International Tables Vol C Tables 4.2.6.8 and 6.1.1.4'
Si Si 0.2541 0.3302 'International Tables Vol C Tables 4.2.6.8 and 6.1.1.4'

loop_
_geom_angle_atom_site_label_1
_geom_angle_atom_site_label_2
_geom_angle_atom_site_label_3
_geom_angle
C13 Si1 C19 111.49(9)
C13 Si1 C7 110.54(8)
C19 Si1 C7 108.22(9)
C13 Si1 C1 109.10(9)
C19 Si1 C1 107.25(8)
C7 Si1 C1 110.18(8)
C5 N1 C1 118.46(18)
C11 N2 C7 118.26(17)
C17 N3 C13 118.52(18)
N1 C1 C2 121.88(17)
N1 C1 Si1 114.61(14)
C2 C1 Si1 123.44(15)
C3 C2 C1 119.2(2)
C3 C2 H2A 120.4
C1 C2 H2A 120.4
C4 C3 C2 118.9(2)
C4 C3 H3A 120.5
C2 C3 H3A 120.5
C3 C4 C5 119.51(19)
C3 C4 H4A 120.2
C5 C4 H4A 120.2
N1 C5 C4 122.01(19)
N1 C5 C6 116.6(2)
C4 C5 C6 121.4(2)
C5 C6 H6A 109.5
C5 C6 H6B 109.5
H6A C6 H6B 109.5
C5 C6 H6C 109.5
H6A C6 H6C 109.5
H6B C6 H6C 109.5
N2 C7 C8 121.85(17)
N2 C7 Si1 114.15(13)
C8 C7 Si1 124.00(15)
C9 C8 C7 119.37(19)
C9 C8 H8A 120.3
C7 C8 H8A 120.3
C10 C9 C8 118.69(19)
C10 C9 H9A 120.7
C8 C9 H9A 120.7
C9 C10 C11 119.55(18)
C9 C10 H10A 120.2
C11 C10 H10A 120.2
N2 C11 C10 122.26(18)
N2 C11 C12 116.96(18)
C10 C11 C12 120.78(18)
C11 C12 H12A 109.5
C11 C12 H12B 109.5
H12A C12 H12B 109.5
C11 C12 H12C 109.5
H12A C12 H12C 109.5
H12B C12 H12C 109.5
N3 C13 C14 121.67(18)
N3 C13 Si1 114.28(14)
C14 C13 Si1 124.03(15)
C15 C14 C13 119.1(2)
C15 C14 H14A 120.5
C13 C14 H14A 120.5
C16 C15 C14 119.3(2)
C16 C15 H15A 120.4
C14 C15 H15A 120.4
C15 C16 C17 119.4(2)
C15 C16 H16A 120.3
C17 C16 H16A 120.3
N3 C17 C16 122.0(2)
N3 C17 C18 116.6(2)
C16 C17 C18 121.3(2)
C17 C18 H18A 109.5
C17 C18 H18B 109.5
H18A C18 H18B 109.5
C17 C18 H18C 109.5
H18A C18 H18C 109.5
H18B C18 H18C 109.5
C20 C19 C24 117.47(19)
C20 C19 Si1 118.86(15)
C24 C19 Si1 123.48(16)
C21 C20 C19 121.9(2)
C21 C20 H20A 119.1
C19 C20 H20A 119.1
C22 C21 C20 119.8(2)
C22 C21 H21A 120.1
C20 C21 H21A 120.1
C23 C22 C21 119.8(2)
C23 C22 H22A 120.1
C21 C22 H22A 120.1
C22 C23 C24 120.5(2)
C22 C23 H23A 119.8
C24 C23 H23A 119.8
C19 C24 C23 120.5(2)
C19 C24 H24A 119.7
C23 C24 H24A 119.7

loop_
_geom_bond_atom_site_label_1
_geom_bond_atom_site_label_2
_geom_bond_distance
Si1 C13 1.8794(19)
Si1 C19 1.882(2)
Si1 C7 1.8844(19)
Si1 C1 1.8863(19)
N1 C5 1.345(3)
N1 C1 1.353(2)
N2 C11 1.340(2)
N2 C7 1.360(2)
N3 C17 1.346(3)
N3 C13 1.359(3)
C1 C2 1.388(3)
C2 C3 1.384(3)
C2 H2A 0.9500
C3 C4 1.374(3)
C3 H3A 0.9500
C4 C5 1.388(3)
C4 H4A 0.9500
C5 C6 1.497(3)
C6 H6A 0.9800
C6 H6B 0.9800
C6 H6C 0.9800
C7 C8 1.389(3)
C8 C9 1.388(3)
C8 H8A 0.9500
C9 C10 1.374(3)
C9 H9A 0.9500
C10 C11 1.394(3)
C10 H10A 0.9500
C11 C12 1.504(3)
C12 H12A 0.9800
C12 H12B 0.9800
C12 H12C 0.9800
C13 C14 1.389(3)
C14 C15 1.384(3)
C14 H14A 0.9500
C15 C16 1.373(3)
C15 H15A 0.9500
C16 C17 1.387(3)
C16 H16A 0.9500
C17 C18 1.498(3)
C18 H18A 0.9800
C18 H18B 0.9800
C18 H18C 0.9800
C19 C20 1.388(3)
C19 C24 1.393(3)
C20 C21 1.387(3)
C20 H20A 0.9500
C21 C22 1.376(3)
C21 H21A 0.9500
C22 C23 1.368(4)
C22 H22A 0.9500
C23 C24 1.402(3)
C23 H23A 0.9500
C24 H24A 0.9500

loop_
_geom_torsion_atom_site_label_1
_geom_torsion_atom_site_label_2
_geom_torsion_atom_site_label_3
_geom_torsion_atom_site_label_4
_geom_torsion
C5 N1 C1 C2 -0.5(3)
C5 N1 C1 Si1 -177.69(14)
C13 Si1 C1 N1 -176.24(13)
C19 Si1 C1 N1 62.87(15)
C7 Si1 C1 N1 -54.71(16)
C13 Si1 C1 C2 6.58(19)
C19 Si1 C1 C2 -114.31(17)
C7 Si1 C1 C2 128.11(16)
N1 C1 C2 C3 -0.4(3)
Si1 C1 C2 C3 176.57(15)
C1 C2 C3 C4 0.8(3)
C2 C3 C4 C5 -0.3(3)
C1 N1 C5 C4 1.0(3)
C1 N1 C5 C6 -179.68(18)
C3 C4 C5 N1 -0.6(3)
C3 C4 C5 C6 -179.9(2)
C11 N2 C7 C8 -0.6(3)
C11 N2 C7 Si1 -179.73(13)
C13 Si1 C7 N2 -51.87(16)
C19 Si1 C7 N2 70.48(15)
C1 Si1 C7 N2 -172.54(13)
C13 Si1 C7 C8 129.00(17)
C19 Si1 C7 C8 -108.64(18)
C1 Si1 C7 C8 8.3(2)
N2 C7 C8 C9 -0.8(3)
Si1 C7 C8 C9 178.29(15)
C7 C8 C9 C10 1.3(3)
C8 C9 C10 C11 -0.5(3)
C7 N2 C11 C10 1.4(3)
C7 N2 C11 C12 -178.04(17)
C9 C10 C11 N2 -0.9(3)
C9 C10 C11 C12 178.5(2)
C17 N3 C13 C14 0.2(3)
C17 N3 C13 Si1 178.64(15)
C19 Si1 C13 N3 56.89(16)
C7 Si1 C13 N3 177.31(14)
C1 Si1 C13 N3 -61.38(16)
C19 Si1 C13 C14 -124.74(17)
C7 Si1 C13 C14 -4.3(2)
C1 Si1 C13 C14 117.00(17)
N3 C13 C14 C15 -0.7(3)
Si1 C13 C14 C15 -178.95(16)
C13 C14 C15 C16 0.3(3)
C14 C15 C16 C17 0.5(3)
C13 N3 C17 C16 0.7(3)
C13 N3 C17 C18 179.7(2)
C15 C16 C17 N3 -1.0(3)
C15 C16 C17 C18 179.9(2)
C13 Si1 C19 C20 160.53(16)
C7 Si1 C19 C20 38.76(18)
C1 Si1 C19 C20 -80.09(18)
C13 Si1 C19 C24 -24.52(18)
C7 Si1 C19 C24 -146.29(16)
C1 Si1 C19 C24 94.85(17)
C24 C19 C20 C21 0.6(3)
Si1 C19 C20 C21 175.81(19)
C19 C20 C21 C22 -0.4(4)
C20 C21 C22 C23 0.2(4)
C21 C22 C23 C24 -0.1(3)
C20 C19 C24 C23 -0.5(3)
Si1 C19 C24 C23 -175.49(15)
C22 C23 C24 C19 0.3(3)
